data_4035768
loop_
_publ_author_name
'Banerji, Biswadip'
'Chatterjee, Satadru'
'Chandrasekhar, Kadaiahgari'
'Ghosh, Saswati'
'Mukherjee, Kaustuv'
'Mandal, Chitra'

_publ_section_title
;
 Detection of Lysosome by a Fluorescent Heterocycle: Development of Fused
 Pyrido-Imidazo-Indole Framework via Cu-Catalyzed Tandem N-Arylation.
;
_journal_issue 21
_journal_name_full 'The Journal of organic chemistry'
_journal_page_first 13011
_journal_page_last 13018
_journal_paper_doi 10.1021/acs.joc.8b01513
_journal_volume 83
_journal_year 2018
_chemical_formula_moiety 'C21 H17 N3'
_chemical_formula_sum 'C21 H17 N3'
_chemical_formula_weight 311.38
_space_group_crystal_system triclinic
_space_group_IT_number 2
_space_group_name_Hall '-P 1'
_space_group_name_H-M_alt 'P -1'
_atom_sites_solution_hydrogens geom
_audit_creation_date 2017-12-11
_audit_creation_method
;
Olex2 1.2
(compiled 2016.09.09 svn.r3337 for OlexSys, GUI svn.r5381)
;
_cell_angle_alpha 78.988(3)
_cell_angle_beta 83.727(3)
_cell_angle_gamma 86.868(3)
_cell_formula_units_Z 2
_cell_length_a 6.4115(17)
_cell_length_b 8.767(2)
_cell_length_c 14.597(4)
_cell_measurement_reflns_used 4027
_cell_measurement_temperature 296(2)
_cell_measurement_theta_max 24.45
_cell_measurement_theta_min 2.37
_cell_volume 800.1(4)
_computing_cell_refinement 'SAINT v8.34A (Bruker, 2013)'
_computing_data_reduction 'SAINT v8.34A (Bruker, 2013)'
_computing_molecular_graphics 'Olex2 (Dolomanov et al., 2009)'
_computing_publication_material 'Olex2 (Dolomanov et al., 2009)'
_computing_structure_refinement 'ShelXL (Sheldrick, 2015)'
_diffrn_ambient_temperature 296.15
_diffrn_measured_fraction_theta_full 0.999
_diffrn_measured_fraction_theta_max 0.951
_diffrn_measurement_device_type 'Bruker APEX-II CCD'
_diffrn_measurement_method '\f and \w scans'
_diffrn_radiation_type MoK\a
_diffrn_radiation_wavelength 0.71073
_diffrn_reflns_av_R_equivalents 0.0444
_diffrn_reflns_av_unetI/netI 0.0376
_diffrn_reflns_Laue_measured_fraction_full 0.999
_diffrn_reflns_Laue_measured_fraction_max 0.951
_diffrn_reflns_limit_h_max 7
_diffrn_reflns_limit_h_min -8
_diffrn_reflns_limit_k_max 10
_diffrn_reflns_limit_k_min -10
_diffrn_reflns_limit_l_max 18
_diffrn_reflns_limit_l_min -18
_diffrn_reflns_number 14680
_diffrn_reflns_point_group_measured_fraction_full 0.999
_diffrn_reflns_point_group_measured_fraction_max 0.951
_diffrn_reflns_theta_full 25.242
_diffrn_reflns_theta_max 26.845
_diffrn_reflns_theta_min 2.368
_diffrn_standards_number 0
_exptl_absorpt_coefficient_mu 0.078
_exptl_absorpt_correction_T_max 0.7455
_exptl_absorpt_correction_T_min 0.6611
_exptl_absorpt_correction_type multi-scan
_exptl_absorpt_process_details
'SADABS-2014/5 (Bruker,2014/5) was used for absorption correction. wR2(int) was 0.1511 before and 0.0551 after correction. The Ratio of minimum to maximum transmission is 0.8868. The \l/2 correction factor is 0.00150.'
_exptl_crystal_colour brown
_exptl_crystal_colour_primary brown
_exptl_crystal_density_diffrn 1.293
_exptl_crystal_description BLOCK
_exptl_crystal_F_000 328
_exptl_crystal_size_max 0.53
_exptl_crystal_size_mid 0.49
_exptl_crystal_size_min 0.195
_refine_diff_density_max 0.509
_refine_diff_density_min -0.426
_refine_diff_density_rms 0.165
_refine_ls_extinction_coef 0.105(14)
_refine_ls_extinction_expression Fc^*^=kFc[1+0.001xFc^2^\l^3^/sin(2\q)]^-1/4^
_refine_ls_extinction_method SHELXL
_refine_ls_goodness_of_fit_ref 1.040
_refine_ls_hydrogen_treatment constr
_refine_ls_matrix_type full
_refine_ls_number_parameters 219
_refine_ls_number_reflns 3262
_refine_ls_number_restraints 0
_refine_ls_restrained_S_all 1.040
_refine_ls_R_factor_all 0.0948
_refine_ls_R_factor_gt 0.0614
_refine_ls_shift/su_max 0.000
_refine_ls_shift/su_mean 0.000
_refine_ls_structure_factor_coef Fsqd
_refine_ls_weighting_details 'w=1/[\s^2^(Fo^2^)+(0.1098P)^2^] where P=(Fo^2^+2Fc^2^)/3'
_refine_ls_weighting_scheme calc
_refine_ls_wR_factor_gt 0.1521
_refine_ls_wR_factor_ref 0.1820
_reflns_Friedel_coverage 0.000
_reflns_number_gt 1986
_reflns_number_total 3262
_reflns_threshold_expression 'I > 2\s(I)'
_cod_data_source_file jo8b01513_si_002.cif
_cod_data_source_block bbsc_5mba_0m_a
_cod_database_code 4035768
_shelxl_version_number 2014/6
_shelx_space_group_comment
;
The symmetry employed for this shelxl refinement is uniquely defined
by the following loop, which should always be used as a source of
symmetry information in preference to the above space-group names.
They are only intended as comments.
;
_shelx_estimated_absorpt_t_max 0.985
_shelx_estimated_absorpt_t_min 0.960
_olex2_refinement_description
;
1. Fixed Uiso
 At 1.2 times of:
  All C(H) groups, All C(H,H) groups
 At 1.5 times of:
  All C(H,H,H) groups
2.a Secondary CH2 refined with riding coordinates:
 C15(H15A,H15B)
2.b Aromatic/amide H refined with riding coordinates:
 C3(H3), C4(H4), C5(H5), C6(H6), C9(H9), C10(H10), C12(H12), C17(H17),
 C18(H18), C19(H19), C20(H20), C21(H21)
2.c Idealised Me refined as rotating group:
 C14(H14A,H14B,H14C)
;
_olex2_submission_special_instructions 'No special instructions were received'

loop_
_space_group_symop_operation_xyz
'x, y, z'
'-x, -y, -z'

loop_
_atom_site_label
_atom_site_type_symbol
_atom_site_fract_x
_atom_site_fract_y
_atom_site_fract_z
_atom_site_U_iso_or_equiv
_atom_site_adp_type
_atom_site_occupancy
_atom_site_site_symmetry_order
_atom_site_calc_flag
_atom_site_refinement_flags_posn
N1 N 0.1767(2) 0.40254(18) 0.37651(11) 0.0627(5) Uani 1 1 d .
N2 N 0.6530(2) 0.32671(17) 0.25050(11) 0.0612(4) Uani 1 1 d .
N3 N 0.4888(2) 0.52471(17) 0.34786(10) 0.0562(4) Uani 1 1 d .
C1 C 0.3199(3) 0.3274(2) 0.32222(13) 0.0566(5) Uani 1 1 d .
C2 C 0.3452(3) 0.1937(2) 0.27850(13) 0.0576(5) Uani 1 1 d .
C3 C 0.2205(4) 0.0712(2) 0.27350(15) 0.0678(6) Uani 1 1 d .
H3 H 0.0840 0.0656 0.3027 0.081 Uiso 1 1 calc R
C4 C 0.3022(4) -0.0418(2) 0.22459(16) 0.0786(6) Uani 1 1 d .
H4 H 0.2200 -0.1241 0.2208 0.094 Uiso 1 1 calc R
C5 C 0.5043(4) -0.0345(3) 0.18128(16) 0.0833(7) Uani 1 1 d .
H5 H 0.5553 -0.1118 0.1483 0.100 Uiso 1 1 calc R
C6 C 0.6324(4) 0.0836(2) 0.18549(15) 0.0740(6) Uani 1 1 d .
H6 H 0.7689 0.0868 0.1563 0.089 Uiso 1 1 calc R
C7 C 0.5525(3) 0.1984(2) 0.23449(13) 0.0593(5) Uani 1 1 d .
C8 C 0.5062(3) 0.4000(2) 0.30340(13) 0.0557(5) Uani 1 1 d .
C9 C 0.6250(3) 0.6337(2) 0.35962(15) 0.0650(5) Uani 1 1 d .
H9 H 0.7625 0.6335 0.3318 0.078 Uiso 1 1 calc R
C10 C 0.5569(3) 0.7401(2) 0.41164(15) 0.0679(6) Uani 1 1 d .
H10 H 0.6495 0.8137 0.4194 0.082 Uiso 1 1 calc R
C11 C 0.3496(3) 0.7445(2) 0.45514(14) 0.0624(5) Uani 1 1 d .
C12 C 0.2158(3) 0.6367(2) 0.44397(13) 0.0622(5) Uani 1 1 d .
H12 H 0.0784 0.6393 0.4717 0.075 Uiso 1 1 calc R
C13 C 0.2803(3) 0.5208(2) 0.39130(13) 0.0561(5) Uani 1 1 d .
C14 C 0.2782(4) 0.8666(2) 0.51177(15) 0.0771(6) Uani 1 1 d .
H14A H 0.2767 0.9667 0.4713 0.116 Uiso 1 1 calc GR
H14B H 0.3727 0.8663 0.5585 0.116 Uiso 1 1 calc GR
H14C H 0.1395 0.8451 0.5419 0.116 Uiso 1 1 calc GR
C15 C 0.8564(3) 0.3817(2) 0.21019(14) 0.0647(5) Uani 1 1 d .
H15A H 0.9325 0.3001 0.1826 0.078 Uiso 1 1 calc R
H15B H 0.9338 0.4012 0.2601 0.078 Uiso 1 1 calc R
C16 C 0.8514(3) 0.5269(2) 0.13656(13) 0.0581(5) Uani 1 1 d .
C17 C 0.6877(3) 0.5658(2) 0.08266(15) 0.0724(6) Uani 1 1 d .
H17 H 0.5712 0.5037 0.0927 0.087 Uiso 1 1 calc R
C18 C 0.6958(5) 0.6975(3) 0.01328(16) 0.0873(7) Uani 1 1 d .
H18 H 0.5850 0.7232 -0.0236 0.105 Uiso 1 1 calc R
C19 C 0.8645(5) 0.7899(3) -0.00161(18) 0.0946(8) Uani 1 1 d .
H19 H 0.8687 0.8786 -0.0483 0.114 Uiso 1 1 calc R
C20 C 1.0264(5) 0.7522(3) 0.0518(2) 0.1009(8) Uani 1 1 d .
H20 H 1.1417 0.8154 0.0419 0.121 Uiso 1 1 calc R
C21 C 1.0209(3) 0.6215(3) 0.12037(17) 0.0808(7) Uani 1 1 d .
H21 H 1.1332 0.5962 0.1564 0.097 Uiso 1 1 calc R

loop_
_atom_site_aniso_label
_atom_site_aniso_U_11
_atom_site_aniso_U_22
_atom_site_aniso_U_33
_atom_site_aniso_U_23
_atom_site_aniso_U_13
_atom_site_aniso_U_12
N1 0.0606(9) 0.0674(10) 0.0629(10) -0.0194(8) -0.0033(8) -0.0079(8)
N2 0.0590(9) 0.0607(9) 0.0632(10) -0.0132(8) -0.0014(7) 0.0004(7)
N3 0.0565(9) 0.0567(9) 0.0565(9) -0.0107(7) -0.0076(7) -0.0065(7)
C1 0.0556(10) 0.0612(11) 0.0545(11) -0.0136(9) -0.0073(8) -0.0023(8)
C2 0.0677(12) 0.0557(10) 0.0505(10) -0.0078(8) -0.0143(9) -0.0026(9)
C3 0.0832(14) 0.0613(12) 0.0606(12) -0.0113(10) -0.0138(10) -0.0055(10)
C4 0.1111(19) 0.0595(12) 0.0694(14) -0.0146(11) -0.0209(13) -0.0077(12)
C5 0.119(2) 0.0651(13) 0.0672(14) -0.0194(11) -0.0101(14) 0.0060(13)
C6 0.0887(15) 0.0673(13) 0.0641(13) -0.0134(10) -0.0043(11) 0.0105(11)
C7 0.0707(12) 0.0552(11) 0.0514(11) -0.0073(9) -0.0107(9) 0.0029(9)
C8 0.0562(10) 0.0570(10) 0.0551(11) -0.0125(9) -0.0072(8) -0.0018(8)
C9 0.0593(11) 0.0653(12) 0.0717(13) -0.0135(10) -0.0066(10) -0.0133(9)
C10 0.0734(13) 0.0616(12) 0.0718(13) -0.0136(10) -0.0129(10) -0.0139(10)
C11 0.0780(13) 0.0570(11) 0.0523(11) -0.0082(9) -0.0097(10) -0.0042(9)
C12 0.0665(12) 0.0619(12) 0.0582(12) -0.0132(10) -0.0010(9) -0.0045(9)
C13 0.0555(10) 0.0597(11) 0.0530(11) -0.0105(9) -0.0024(8) -0.0077(8)
C14 0.0974(16) 0.0673(13) 0.0701(14) -0.0210(11) -0.0079(12) -0.0050(12)
C15 0.0524(11) 0.0730(12) 0.0672(13) -0.0112(10) -0.0055(9) 0.0040(9)
C16 0.0608(11) 0.0604(11) 0.0540(11) -0.0162(9) -0.0008(9) 0.0007(9)
C17 0.0828(14) 0.0675(12) 0.0707(14) -0.0151(11) -0.0229(11) 0.0014(10)
C18 0.119(2) 0.0780(15) 0.0678(15) -0.0163(13) -0.0283(14) 0.0166(15)
C19 0.136(2) 0.0705(15) 0.0703(16) -0.0074(12) 0.0080(16) -0.0002(16)
C20 0.108(2) 0.0868(18) 0.099(2) -0.0061(16) 0.0155(17) -0.0240(15)
C21 0.0713(14) 0.0866(15) 0.0830(16) -0.0132(13) -0.0014(11) -0.0115(12)

loop_
_atom_type_symbol
_atom_type_description
_atom_type_scat_dispersion_real
_atom_type_scat_dispersion_imag
_atom_type_scat_source
C C 0.0033 0.0016 'International Tables Vol C Tables 4.2.6.8 and 6.1.1.4'
H H 0.0000 0.0000 'International Tables Vol C Tables 4.2.6.8 and 6.1.1.4'
N N 0.0061 0.0033 'International Tables Vol C Tables 4.2.6.8 and 6.1.1.4'

loop_
_geom_angle_atom_site_label_1
_geom_angle_atom_site_label_2
_geom_angle_atom_site_label_3
_geom_angle
C13 N1 C1 103.89(15)
C7 N2 C15 127.71(16)
C8 N2 C7 104.80(15)
C8 N2 C15 127.03(16)
C8 N3 C9 134.53(16)
C8 N3 C13 104.05(14)
C9 N3 C13 121.33(16)
N1 C1 C2 141.78(17)
C8 C1 N1 111.74(17)
C8 C1 C2 106.46(17)
C3 C2 C1 135.44(19)
C3 C2 C7 119.37(19)
C7 C2 C1 105.17(16)
C2 C3 H3 120.5
C4 C3 C2 119.0(2)
C4 C3 H3 120.5
C3 C4 H4 119.6
C3 C4 C5 120.8(2)
C5 C4 H4 119.6
C4 C5 H5 119.1
C6 C5 C4 121.8(2)
C6 C5 H5 119.1
C5 C6 H6 121.0
C5 C6 C7 118.1(2)
C7 C6 H6 121.0
N2 C7 C2 110.44(16)
C6 C7 N2 128.6(2)
C6 C7 C2 120.92(19)
N2 C8 N3 139.26(17)
C1 C8 N2 113.12(17)
C1 C8 N3 107.57(16)
N3 C9 H9 120.4
C10 C9 N3 119.15(18)
C10 C9 H9 120.4
C9 C10 H10 118.9
C9 C10 C11 122.24(18)
C11 C10 H10 118.9
C10 C11 C14 120.77(18)
C12 C11 C10 118.61(18)
C12 C11 C14 120.62(19)
C11 C12 H12 119.3
C11 C12 C13 121.41(19)
C13 C12 H12 119.3
N1 C13 N3 112.74(16)
N1 C13 C12 130.02(18)
C12 C13 N3 117.21(16)
C11 C14 H14A 109.5
C11 C14 H14B 109.5
C11 C14 H14C 109.5
H14A C14 H14B 109.5
H14A C14 H14C 109.5
H14B C14 H14C 109.5
N2 C15 H15A 108.6
N2 C15 H15B 108.6
N2 C15 C16 114.61(15)
H15A C15 H15B 107.6
C16 C15 H15A 108.6
C16 C15 H15B 108.6
C17 C16 C15 122.47(18)
C17 C16 C21 118.73(19)
C21 C16 C15 118.75(18)
C16 C17 H17 120.1
C16 C17 C18 119.9(2)
C18 C17 H17 120.1
C17 C18 H18 119.7
C19 C18 C17 120.6(2)
C19 C18 H18 119.7
C18 C19 H19 120.1
C20 C19 C18 119.7(2)
C20 C19 H19 120.1
C19 C20 H20 119.9
C19 C20 C21 120.2(3)
C21 C20 H20 119.9
C16 C21 H21 119.6
C20 C21 C16 120.8(2)
C20 C21 H21 119.6

loop_
_geom_bond_atom_site_label_1
_geom_bond_atom_site_label_2
_geom_bond_distance
N1 C1 1.371(2)
N1 C13 1.325(2)
N2 C7 1.396(2)
N2 C8 1.364(2)
N2 C15 1.439(2)
N3 C8 1.367(2)
N3 C9 1.375(2)
N3 C13 1.415(2)
C1 C2 1.431(2)
C1 C8 1.361(3)
C2 C3 1.392(3)
C2 C7 1.411(3)
C3 H3 0.9300
C3 C4 1.377(3)
C4 H4 0.9300
C4 C5 1.378(3)
C5 H5 0.9300
C5 C6 1.370(3)
C6 H6 0.9300
C6 C7 1.387(3)
C9 H9 0.9300
C9 C10 1.338(3)
C10 H10 0.9300
C10 C11 1.411(3)
C11 C12 1.355(3)
C11 C14 1.496(3)
C12 H12 0.9300
C12 C13 1.406(3)
C14 H14A 0.9600
C14 H14B 0.9600
C14 H14C 0.9600
C15 H15A 0.9700
C15 H15B 0.9700
C15 C16 1.503(3)
C16 C17 1.370(3)
C16 C21 1.375(3)
C17 H17 0.9300
C17 C18 1.382(3)
C18 H18 0.9300
C18 C19 1.360(4)
C19 H19 0.9300
C19 C20 1.355(4)
C20 H20 0.9300
C20 C21 1.369(3)
C21 H21 0.9300
